data_1521158
loop_
_publ_author_name
'Hijar, C.A.'
'Jacubinas, R.M.'
'Henson, N.J.'
'Eckert, J.'
'Hay, P.J.'
'Ott, K.C.'

_publ_section_title
;
 The siting of Ti in TS-1 is non-random. Powder neutron diffraction
 studies and theoretical calculations of TS-1 and FeS=1
;
_journal_name_full 'J. Phys. Chem. B'
_journal_page_first 12157
_journal_page_last 12164
_journal_volume 104
_journal_year 2000
_chemical_formula_sum 'O24 Si11.691 Ti0.309'
_chemical_name_systematic 'Ti0.309 Si11.691 O24'
_space_group_IT_number 62
_symmetry_space_group_name_Hall '-P 2ac 2n'
_symmetry_space_group_name_H-M 'P n m a'
_cell_angle_alpha 90
_cell_angle_beta 90
_cell_angle_gamma 90
_cell_formula_units_Z 8
_cell_length_a 20.062
_cell_length_b 19.88
_cell_length_c 13.387
_cell_volume 5339.171
_citation_journal_id_ASTM JPCBFK
_cod_data_source_file Hijar_JPCBFK_2000_1602.cif
_cod_data_source_block O24Si11.691Ti0.309
_cod_database_code 1521158

loop_
_symmetry_equiv_pos_as_xyz
x,y,z
-x+1/2,-y,z+1/2
x+1/2,-y+1/2,-z+1/2
-x,y+1/2,-z
-x,-y,-z
x-1/2,y,-z-1/2
-x-1/2,y-1/2,z-1/2
x,-y-1/2,z

loop_
_atom_site_label
_atom_site_type_symbol
_atom_site_fract_x
_atom_site_fract_y
_atom_site_fract_z
_atom_site_occupancy
_atom_site_U_iso_or_equiv
Ti2 Ti+4 0.11871 0.82685 0.0324 0.051 0.0
O6 O-2 0.24569 0.05921 0.7608 1 0.0
Si3 Si+4 0.28165 0.06092 0.034 0.962 0.0
Si10 Si+4 0.11871 0.82686 0.0324 0.949 0.0
Ti4 Ti+4 0.18647 0.82568 0.6841 0.062 0.0
O19 O-2 0.20027 0.005 0.5957 1 0.0
O13 O-2 0.31045 0.95116 0.8149 1 0.0
Si5 Si+4 0.07303 0.02579 0.8161 1 0.0
Si11 Si+4 0.06986 0.86774 0.8197 1 0.0
O21 O-2 -0.00304 0.0426 0.7949 1 0.0
O18 O-2 0.19259 0.13356 0.6231 1 0.0
O16 O-2 0.40126 -0.00104 0.5899 1 0.0
Si2 Si+4 0.31098 0.03125 0.8145 1 0.0
O14 O-2 0.08238 0.94659 0.8272 1 0.0
Si12 Si+4 0.18647 0.82568 0.6841 0.938 0.0
O1 O-2 0.37503 0.05891 0.7582 1 0.0
O17 O-2 0.3993 0.868 0.5793 1 0.0
O23 O-2 0.4258 0.75 0.6528 1 0.0
O10 O-2 0.08577 0.834 -0.0752 1 0.0
O9 O-2 0.19412 0.85165 0.0292 1 0.0
O15 O-2 0.42184 0.12789 0.6097 1 0.0
O5 O-2 0.11816 0.05302 0.7268 1 0.0
O26 O-2 0.11554 0.75 0.0654 1 0.0
O25 O-2 0.27488 0.75 0.0505 1 0.0
O7 O-2 0.3724 0.84092 0.7665 1 0.0
Ti5 Ti+4 0.28166 0.06092 0.034 0.038 0.0
O22 O-2 -0.00598 0.85407 0.7922 1 0.0
Ti1 Ti+4 0.30775 0.87125 0.8182 0.115 0.0
O8 O-2 0.30598 0.84752 -0.0683 1 0.0
O12 O-2 0.24343 0.84327 0.7625 1 0.0
O2 O-2 0.31407 0.05805 -0.0739 1 0.0
O3 O-2 0.20304 0.06542 0.0218 1 0.0
Si4 Si+4 0.12392 0.06402 0.0272 1 0.0
O4 O-2 0.09571 0.0619 -0.0834 1 0.0
O24 O-2 0.19512 0.75 0.6478 1 0.0
O11 O-2 0.11554 0.83549 0.7353 1 0.0
Si6 Si+4 0.18953 0.06236 0.6772 1 0.0
O20 O-2 0.19122 0.87406 0.5898 1 0.0
Si7 Si+4 0.42222 0.82825 0.6762 0.957 0.0
Si1 Si+4 0.42386 0.05695 0.6648 1 0.0
Si9 Si+4 0.27011 0.82905 0.034 1 0.0
Si8 Si+4 0.30775 0.87125 0.8182 0.885 0.0
Ti3 Ti+4 0.42221 0.82825 0.6762 0.043 0.0
